data_4500878
loop_
_publ_author_name
'Ghosh, Totan'
'Chattopadhyay, Tanmay'
'Das, Sudhanshu'
'Mondal, Sandip'
'Suresh, Eringathodi'
'Zangrando, Ennio'
'Das, Debasis'

_publ_section_title
;
 Thiocyanate and Dicyanamide Anion Controlled Nuclearity in Mn, Co, Ni,
 Cu, and Zn Metal Complexes with Hemilabile Ligand 2-Benzoylpyridine
;
_journal_issue 7
_journal_name_full 'Crystal Growth &amp; Design'
_journal_page_first 3198
_journal_paper_doi 10.1021/cg2004485
_journal_volume 11
_journal_year 2011
_chemical_formula_moiety 'C26 H18 Mn N4 O2 S2'
_chemical_formula_sum 'C26 H18 Mn N4 O2 S2'
_chemical_formula_weight 537.50
_space_group_IT_number 15
_symmetry_cell_setting monoclinic
_symmetry_space_group_name_Hall '-C 2yc'
_symmetry_space_group_name_H-M 'C 1 2/c 1'
_atom_sites_solution_hydrogens geom
_atom_sites_solution_primary direct
_atom_sites_solution_secondary difmap
_audit_creation_method SHELXL-97
_cell_angle_alpha 90.00
_cell_angle_beta 109.0340(10)
_cell_angle_gamma 90.00
_cell_formula_units_Z 4
_cell_length_a 13.7528(11)
_cell_length_b 10.7643(9)
_cell_length_c 18.0328(14)
_cell_measurement_reflns_used 4737
_cell_measurement_temperature 293(2)
_cell_measurement_theta_max 28.21
_cell_measurement_theta_min 2.39
_cell_volume 2523.6(4)
_computing_cell_refinement 'BRUKER SMART'
_computing_data_collection 'BRUKER SMART'
_computing_data_reduction 'BRUKER SAINT'
_computing_molecular_graphics 'Ortep3 for Windows (Farrugia,1997)'
_computing_publication_material 'Wingx 1.80.05 (Farrugia, 1999)'
_computing_structure_refinement 'SHELX97 (Sheldrick, 2008)'
_computing_structure_solution 'SHELX97 (Sheldrick, 2008)'
_diffrn_ambient_temperature 293(2)
_diffrn_measured_fraction_theta_full 0.931
_diffrn_measured_fraction_theta_max 0.931
_diffrn_measurement_device_type 'BRUKER SMART APEX CCD DIFFRACTOMETER'
_diffrn_measurement_method 'OMEGA-PHI SCAN'
_diffrn_radiation_monochromator graphite
_diffrn_radiation_source 'fine-focus sealed tube'
_diffrn_radiation_type MoK\a
_diffrn_radiation_wavelength 0.71073
_diffrn_reflns_av_R_equivalents 0.0179
_diffrn_reflns_av_sigmaI/netI 0.0221
_diffrn_reflns_limit_h_max 18
_diffrn_reflns_limit_h_min -17
_diffrn_reflns_limit_k_max 14
_diffrn_reflns_limit_k_min -5
_diffrn_reflns_limit_l_max 23
_diffrn_reflns_limit_l_min -23
_diffrn_reflns_number 7281
_diffrn_reflns_theta_full 28.28
_diffrn_reflns_theta_max 28.28
_diffrn_reflns_theta_min 2.39
_exptl_absorpt_coefficient_mu 0.719
_exptl_absorpt_correction_T_max 0.8407
_exptl_absorpt_correction_T_min 0.6722
_exptl_absorpt_correction_type multi-scan
_exptl_absorpt_process_details 'BRUKER SADABS'
_exptl_crystal_colour red
_exptl_crystal_density_diffrn 1.415
_exptl_crystal_density_method 'not measured'
_exptl_crystal_description block
_exptl_crystal_F_000 1100
_exptl_crystal_size_max 0.60
_exptl_crystal_size_mid 0.39
_exptl_crystal_size_min 0.25
_refine_diff_density_max 0.296
_refine_diff_density_min -0.153
_refine_diff_density_rms 0.045
_refine_ls_extinction_method none
_refine_ls_goodness_of_fit_ref 1.016
_refine_ls_hydrogen_treatment mixed
_refine_ls_matrix_type full
_refine_ls_number_parameters 186
_refine_ls_number_reflns 2923
_refine_ls_number_restraints 0
_refine_ls_restrained_S_all 1.016
_refine_ls_R_factor_all 0.0338
_refine_ls_R_factor_gt 0.0312
_refine_ls_shift/su_max 0.000
_refine_ls_shift/su_mean 0.000
_refine_ls_structure_factor_coef Fsqd
_refine_ls_weighting_details 'calc w=1/[\s^2^(Fo^2^)+(0.0494P)^2^+0.9798P] where P=(Fo^2^+2Fc^2^)/3'
_refine_ls_weighting_scheme calc
_refine_ls_wR_factor_gt 0.0833
_refine_ls_wR_factor_ref 0.0853
_reflns_number_gt 2677
_reflns_number_total 2923
_reflns_threshold_expression >2\s(I)
_cod_data_source_file cg2004485_si_005.cif
_cod_data_source_block 1
_cod_depositor_comments
;
The following automatic conversions were performed:

'_symmetry_cell_setting' value 'Monoclinic' changed to 'monoclinic'
according to /home/saulius/struct/CIF-dictionaries/cif_core.dic
dictionary named 'cif_core.dic' version 2.4.1 from
2010-06-29.

'_exptl_absorpt_correction_type' value 'MULTI-SCAN'
changed to 'multi-scan' according to
/home/saulius/struct/CIF-dictionaries/cif_core.dic dictionary named
'cif_core.dic' version 2.4.1 from 2010-06-29.

Automatic conversion script
Id: cif_fix_values 1715 2011-07-08 13:25:40Z adriana 

The following automatic conversions were performed:

data name '_exptl_absorpt_process_detail' was replaced with
'_exptl_absorpt_process_details' as specified in the replacement file
'data/replacement-values/replacement_tags.lst'.

Automatic conversion script
Id: cif_correct_tags 9268 2022-04-12 08:56:07Z antanas 
;
_cod_original_sg_symbol_H-M 'C 2/c'
_cod_database_code 4500878

loop_
_symmetry_equiv_pos_as_xyz
'x, y, z'
'-x, y, -z+1/2'
'x+1/2, y+1/2, z'
'-x+1/2, y+1/2, -z+1/2'
'-x, -y, -z'
'x, -y, z-1/2'
'-x+1/2, -y+1/2, -z'
'x+1/2, -y+1/2, z-1/2'

loop_
_atom_site_label
_atom_site_type_symbol
_atom_site_fract_x
_atom_site_fract_y
_atom_site_fract_z
_atom_site_U_iso_or_equiv
_atom_site_adp_type
_atom_site_occupancy
_atom_site_symmetry_multiplicity
_atom_site_calc_flag
_atom_site_refinement_flags
Mn Mn 0.0000 0.43336(2) 0.2500 0.03785(10) Uani 1 2 d S
S1 S 0.16720(3) 0.12612(4) 0.13328(3) 0.05603(13) Uani 1 1 d .
N1 N -0.01732(9) 0.59810(11) 0.32735(7) 0.0413(3) Uani 1 1 d .
N2 N 0.08108(12) 0.31007(13) 0.19990(8) 0.0567(3) Uani 1 1 d .
O1 O 0.13404(8) 0.43654(9) 0.35997(6) 0.0480(3) Uani 1 1 d .
C1 C -0.08581(13) 0.68972(17) 0.30348(9) 0.0551(4) Uani 1 1 d .
H1 H -0.1438(15) 0.6746(19) 0.2560(12) 0.066 Uiso 1 1 d .
C2 C -0.07757(16) 0.80051(17) 0.34355(11) 0.0651(5) Uani 1 1 d .
H2 H -0.1243(18) 0.858(2) 0.3263(13) 0.078 Uiso 1 1 d .
C3 C 0.00373(16) 0.81848(17) 0.41033(12) 0.0652(5) Uani 1 1 d .
H3 H 0.0154(17) 0.893(2) 0.4417(14) 0.078 Uiso 1 1 d .
C4 C 0.07497(14) 0.72374(15) 0.43686(10) 0.0542(4) Uani 1 1 d .
H4 H 0.1337(16) 0.7334(19) 0.4813(12) 0.065 Uiso 1 1 d .
C5 C 0.06119(10) 0.61441(13) 0.39453(8) 0.0392(3) Uani 1 1 d .
C6 C 0.13413(10) 0.50619(13) 0.41397(8) 0.0391(3) Uani 1 1 d .
C7 C 0.20445(11) 0.48148(14) 0.49387(8) 0.0433(3) Uani 1 1 d .
C8 C 0.29036(12) 0.40746(16) 0.50080(10) 0.0520(4) Uani 1 1 d .
H8 H 0.3023(15) 0.3806(19) 0.4548(12) 0.062 Uiso 1 1 d .
C9 C 0.35800(15) 0.37790(19) 0.57371(12) 0.0662(5) Uani 1 1 d .
H9 H 0.4125(17) 0.331(2) 0.5757(13) 0.079 Uiso 1 1 d .
C10 C 0.34033(17) 0.4211(2) 0.64054(12) 0.0740(6) Uani 1 1 d .
H10 H 0.388(2) 0.400(2) 0.6909(15) 0.089 Uiso 1 1 d .
C11 C 0.25501(17) 0.4915(2) 0.63454(11) 0.0727(5) Uani 1 1 d .
H11 H 0.2415(18) 0.522(2) 0.6786(15) 0.087 Uiso 1 1 d .
C12 C 0.18644(14) 0.52212(19) 0.56157(9) 0.0573(4) Uani 1 1 d .
H12 H 0.1285(18) 0.5689(19) 0.5583(12) 0.069 Uiso 1 1 d .
C13 C 0.11730(11) 0.23380(13) 0.17242(7) 0.0408(3) Uani 1 1 d .

loop_
_atom_site_aniso_label
_atom_site_aniso_U_11
_atom_site_aniso_U_22
_atom_site_aniso_U_33
_atom_site_aniso_U_23
_atom_site_aniso_U_13
_atom_site_aniso_U_12
Mn 0.04605(18) 0.03381(16) 0.03262(16) 0.000 0.01136(12) 0.000
S1 0.0631(3) 0.0496(2) 0.0581(2) -0.00707(17) 0.02346(19) 0.00963(17)
N1 0.0437(6) 0.0402(6) 0.0365(6) -0.0012(5) 0.0082(5) 0.0041(5)
N2 0.0703(9) 0.0511(7) 0.0523(7) -0.0018(6) 0.0249(7) 0.0100(7)
O1 0.0485(6) 0.0462(6) 0.0441(5) -0.0056(4) 0.0080(4) 0.0087(4)
C1 0.0556(9) 0.0558(9) 0.0466(8) -0.0002(7) 0.0068(7) 0.0156(7)
C2 0.0766(12) 0.0507(9) 0.0630(10) 0.0022(8) 0.0160(9) 0.0254(9)
C3 0.0833(12) 0.0421(8) 0.0670(11) -0.0117(8) 0.0201(9) 0.0082(8)
C4 0.0600(9) 0.0463(8) 0.0492(8) -0.0100(7) 0.0081(7) -0.0014(7)
C5 0.0421(6) 0.0382(7) 0.0359(6) -0.0005(5) 0.0106(5) 0.0001(5)
C6 0.0374(6) 0.0396(7) 0.0387(6) 0.0014(5) 0.0100(5) -0.0014(5)
C7 0.0419(7) 0.0441(7) 0.0401(7) 0.0058(6) 0.0081(6) -0.0013(6)
C8 0.0471(8) 0.0530(8) 0.0525(9) 0.0098(7) 0.0117(7) 0.0044(7)
C9 0.0511(9) 0.0676(11) 0.0696(11) 0.0228(9) 0.0056(8) 0.0089(8)
C10 0.0696(12) 0.0874(14) 0.0496(10) 0.0266(10) -0.0018(9) -0.0044(10)
C11 0.0782(13) 0.0948(15) 0.0394(8) 0.0101(9) 0.0115(8) -0.0020(11)
C12 0.0578(9) 0.0702(11) 0.0417(8) 0.0043(7) 0.0130(7) 0.0044(8)
C13 0.0434(7) 0.0423(7) 0.0341(6) 0.0028(5) 0.0090(5) 0.0009(6)

loop_
_atom_type_symbol
_atom_type_description
_atom_type_scat_dispersion_real
_atom_type_scat_dispersion_imag
_atom_type_scat_source
C C 0.0033 0.0016 'International Tables Vol C Tables 4.2.6.8 and 6.1.1.4'
H H 0.0000 0.0000 'International Tables Vol C Tables 4.2.6.8 and 6.1.1.4'
Mn Mn 0.3368 0.7283 'International Tables Vol C Tables 4.2.6.8 and 6.1.1.4'
N N 0.0061 0.0033 'International Tables Vol C Tables 4.2.6.8 and 6.1.1.4'
O O 0.0106 0.0060 'International Tables Vol C Tables 4.2.6.8 and 6.1.1.4'
S S 0.1246 0.1234 'International Tables Vol C Tables 4.2.6.8 and 6.1.1.4'

loop_
_geom_angle_atom_site_label_1
_geom_angle_atom_site_label_2
_geom_angle_atom_site_label_3
_geom_angle
_geom_angle_site_symmetry_1
_geom_angle_site_symmetry_3
N2 Mn N2 102.32(8) 2 .
N2 Mn O1 89.51(5) 2 2
N2 Mn O1 91.60(5) . 2
N2 Mn O1 91.60(5) 2 .
N2 Mn O1 89.51(5) . .
O1 Mn O1 178.24(5) 2 .
N2 Mn N1 92.93(5) 2 .
N2 Mn N1 155.42(5) . .
O1 Mn N1 107.88(4) 2 .
O1 Mn N1 70.69(4) . .
N2 Mn N1 155.42(5) 2 2
N2 Mn N1 92.93(5) . 2
O1 Mn N1 70.69(4) 2 2
O1 Mn N1 107.88(4) . 2
N1 Mn N1 80.06(6) . 2
C1 N1 C5 117.95(13) . .
C1 N1 Mn 124.89(10) . .
C5 N1 Mn 115.61(9) . .
C13 N2 Mn 172.74(14) . .
C6 O1 Mn 120.15(9) . .
N1 C1 C2 122.76(15) . .
N1 C1 H1 116.7(12) . .
C2 C1 H1 120.5(12) . .
C3 C2 C1 119.26(16) . .
C3 C2 H2 120.8(15) . .
C1 C2 H2 119.9(15) . .
C2 C3 C4 118.94(16) . .
C2 C3 H3 124.5(14) . .
C4 C3 H3 116.5(14) . .
C5 C4 C3 118.79(15) . .
C5 C4 H4 119.4(13) . .
C3 C4 H4 121.8(13) . .
N1 C5 C4 122.25(13) . .
N1 C5 C6 112.80(11) . .
C4 C5 C6 124.80(13) . .
O1 C6 C7 119.69(13) . .
O1 C6 C5 117.41(12) . .
C7 C6 C5 122.91(12) . .
C12 C7 C8 119.19(14) . .
C12 C7 C6 123.54(14) . .
C8 C7 C6 117.18(13) . .
C9 C8 C7 120.37(17) . .
C9 C8 H8 120.8(12) . .
C7 C8 H8 118.8(12) . .
C8 C9 C10 119.83(19) . .
C8 C9 H9 117.7(15) . .
C10 C9 H9 122.5(14) . .
C11 C10 C9 120.36(17) . .
C11 C10 H10 120.4(15) . .
C9 C10 H10 119.3(15) . .
C10 C11 C12 120.4(2) . .
C10 C11 H11 122.0(15) . .
C12 C11 H11 117.5(15) . .
C11 C12 C7 119.81(18) . .
C11 C12 H12 119.6(13) . .
C7 C12 H12 120.6(13) . .
N2 C13 S1 179.47(16) . .

loop_
_geom_bond_atom_site_label_1
_geom_bond_atom_site_label_2
_geom_bond_distance
_geom_bond_site_symmetry_2
Mn N2 2.1160(14) 2
Mn N2 2.1160(14) .
Mn O1 2.2242(10) 2
Mn O1 2.2242(10) .
Mn N1 2.3159(12) .
Mn N1 2.3159(12) 2
S1 C13 1.6212(15) .
N1 C1 1.3344(19) .
N1 C5 1.3457(18) .
N2 C13 1.1529(19) .
O1 C6 1.2287(17) .
C1 C2 1.380(2) .
C1 H1 0.98(2) .
C2 C3 1.364(3) .
C2 H2 0.87(2) .
C3 C4 1.387(2) .
C3 H3 0.97(2) .
C4 C5 1.382(2) .
C4 H4 0.94(2) .
C5 C6 1.5022(19) .
C6 C7 1.4742(19) .
C7 C12 1.393(2) .
C7 C8 1.396(2) .
C8 C9 1.378(2) .
C8 H8 0.94(2) .
C9 C10 1.385(3) .
C9 H9 0.89(2) .
C10 C11 1.371(3) .
C10 H10 0.96(3) .
C11 C12 1.386(2) .
C11 H11 0.93(2) .
C12 H12 0.93(2) .
